data_7035902
loop_
_publ_author_name
'Yu, I.'
'Ebrahimi, T.'
'Hatzikiriakos, S. G.'
'Mehrkhodavandi, P.'

_publ_section_title
;
 Star-shaped PHB-PLA block copolymers: immortal polymerization with
 dinuclear indium catalysts.
;
_journal_issue 32
_journal_name_full 'Dalton transactions (Cambridge, England : 2003)'
_journal_page_first 14248
_journal_page_last 14254
_journal_paper_doi 10.1039/c5dt02357b
_journal_volume 44
_journal_year 2015
_chemical_formula_moiety 'C60 H92 CL2 In2 N4 O5, (C21 H23.5)'
_chemical_formula_sum 'C81 H115.5 Cl2 In2 N4 O4'
_chemical_formula_weight 1509.81
_chemical_name_systematic
;
 ?
;
_chemical_properties_physical 'Air-sensitive, Moisture-sensitive, Oxygen-sensitive'
_space_group_crystal_system monoclinic
_space_group_IT_number 15
_space_group_name_Hall '-C 2yc'
_space_group_name_H-M_alt 'C 1 2/c 1'
_symmetry_space_group_name_Hall '-C 2yc'
_symmetry_space_group_name_H-M 'C 1 2/c 1'
_atom_sites_solution_hydrogens mixed
_atom_sites_solution_primary direct
_atom_sites_solution_secondary difmap
_audit_creation_method SHELXL-2012
_audit_update_record
;
2015-06-29 deposited with the CCDC.
2015-07-03 downloaded from the CCDC.
;
_cell_angle_alpha 90
_cell_angle_beta 103.232(9)
_cell_angle_gamma 90
_cell_formula_units_Z 4
_cell_length_a 32.890(17)
_cell_length_b 12.527(7)
_cell_length_c 19.435(10)
_cell_measurement_reflns_used 9844
_cell_measurement_temperature 90(2)
_cell_measurement_theta_max 29.6
_cell_measurement_theta_min 2.51
_cell_volume 7795(7)
_computing_cell_refinement 'Bruker SAINT'
_computing_data_collection 'Bruker APEX2'
_computing_data_reduction 'Bruker SAINT'
_computing_molecular_graphics 'Bruker SHELXTL'
_computing_publication_material 'Bruker SHELXTL'
_computing_structure_refinement 'SHELXL-2012 (Sheldrick, 2012)'
_computing_structure_solution 'SHELXL-2012 (Sheldrick, 2012)'
_diffrn_ambient_temperature 90(2)
_diffrn_measured_fraction_theta_full 1.000
_diffrn_measured_fraction_theta_max 0.989
_diffrn_measurement_device_type 'Bruker X8 DUO'
_diffrn_measurement_method 'area detector'
_diffrn_radiation_type MoK\a
_diffrn_radiation_wavelength 0.71073
_diffrn_reflns_av_R_equivalents 0.0381
_diffrn_reflns_av_unetI/netI 0.0278
_diffrn_reflns_Laue_measured_fraction_full 1.000
_diffrn_reflns_Laue_measured_fraction_max 0.989
_diffrn_reflns_limit_h_max 45
_diffrn_reflns_limit_h_min -45
_diffrn_reflns_limit_k_max 17
_diffrn_reflns_limit_k_min -17
_diffrn_reflns_limit_l_max 27
_diffrn_reflns_limit_l_min -23
_diffrn_reflns_number 55734
_diffrn_reflns_point_group_measured_fraction_full 1.000
_diffrn_reflns_point_group_measured_fraction_max 0.989
_diffrn_reflns_theta_full 26.000
_diffrn_reflns_theta_max 29.654
_diffrn_reflns_theta_min 1.272
_diffrn_source 'fine-cocus sealed tube'
_exptl_absorpt_coefficient_mu 0.710
_exptl_absorpt_correction_T_max 0.8738
_exptl_absorpt_correction_T_min 0.7571
_exptl_absorpt_correction_type multi-scan
_exptl_crystal_colour colourless
_exptl_crystal_density_diffrn 1.286
_exptl_crystal_density_method 'not measured'
_exptl_crystal_description square
_exptl_crystal_F_000 3174
_exptl_crystal_size_max 0.300
_exptl_crystal_size_mid 0.200
_exptl_crystal_size_min 0.190
_refine_diff_density_max 0.829
_refine_diff_density_min -0.480
_refine_diff_density_rms 0.071
_refine_ls_extinction_method none
_refine_ls_goodness_of_fit_ref 1.050
_refine_ls_hydrogen_treatment mixed
_refine_ls_matrix_type full
_refine_ls_number_parameters 527
_refine_ls_number_reflns 10902
_refine_ls_number_restraints 516
_refine_ls_restrained_S_all 1.034
_refine_ls_R_factor_all 0.0331
_refine_ls_R_factor_gt 0.0250
_refine_ls_shift/su_max 0.002
_refine_ls_shift/su_mean 0.000
_refine_ls_structure_factor_coef Fsqd
_refine_ls_weighting_details
;
 w=1/[\s^2^(Fo^2^)+(0.0141P)^2^+12.3773P]
 where P=(Fo^2^+2Fc^2^)/3
;
_refine_ls_weighting_scheme calc
_refine_ls_wR_factor_gt 0.0536
_refine_ls_wR_factor_ref 0.0577
_reflns_Friedel_coverage 0.000
_reflns_number_gt 9447
_reflns_number_total 10902
_reflns_threshold_expression 'I > 2\s(I)'
_cod_data_source_file c5dt02357b2.cif
_cod_data_source_block pm141
_cod_depositor_comments 'Adding full bibliography for 7035900--7035902.cif.'
_cod_original_formula_sum 'C81 H115.50 Cl2 In2 N4 O4'
_cod_database_code 7035902
_shelx_space_group_comment
;
The symmetry employed for this shelxl refinement is uniquely defined
by the following loop, which should always be used as a source of
symmetry information in preference to the above space-group names.
They are only intended as comments.
;
_shelx_estimated_absorpt_t_min 0.815
_shelx_estimated_absorpt_t_max 0.877
_shelxl_version_number 2012-9

loop_
_space_group_symop_operation_xyz
'x, y, z'
'-x, y, -z+1/2'
'x+1/2, y+1/2, z'
'-x+1/2, y+1/2, -z+1/2'
'-x, -y, -z'
'x, -y, z-1/2'
'-x+1/2, -y+1/2, -z'
'x+1/2, -y+1/2, z-1/2'

loop_
_atom_site_label
_atom_site_type_symbol
_atom_site_fract_x
_atom_site_fract_y
_atom_site_fract_z
_atom_site_U_iso_or_equiv
_atom_site_adp_type
_atom_site_occupancy
_atom_site_site_symmetry_order
_atom_site_calc_flag
_atom_site_refinement_flags_posn
_atom_site_refinement_flags_adp
_atom_site_refinement_flags_occupancy
_atom_site_disorder_assembly
_atom_site_disorder_group
In1 In 0.19537(2) 0.23949(2) 0.47544(2) 0.01174(3) Uani 1 1 d . U . . .
Cl1 Cl 0.18406(2) 0.14913(3) 0.58055(2) 0.01947(7) Uani 1 1 d . U . . .
O1 O 0.15371(3) 0.36641(8) 0.47918(5) 0.0152(2) Uani 1 1 d . U . . .
O2 O 0.25312(3) 0.15737(8) 0.47200(5) 0.01415(19) Uani 1 1 d . U . . .
N1 N 0.19102(4) 0.29494(10) 0.36293(6) 0.0136(2) Uani 1 1 d . U . . .
N2 N 0.14346(4) 0.12545(10) 0.40501(7) 0.0165(2) Uani 1 1 d . U . . .
C1 C 0.15316(4) 0.25399(12) 0.31189(7) 0.0158(3) Uani 1 1 d . U . . .
H1A H 0.1285 0.2965 0.3182 0.019 Uiso 1 1 calc R U . . .
C2 C 0.15686(5) 0.26672(13) 0.23528(8) 0.0225(3) Uani 1 1 d . U . . .
H2A H 0.1827 0.2312 0.2293 0.027 Uiso 1 1 calc R U . . .
H2B H 0.1590 0.3435 0.2247 0.027 Uiso 1 1 calc R U . . .
C3 C 0.11910(6) 0.21840(15) 0.18287(9) 0.0293(4) Uani 1 1 d . U . . .
H3A H 0.0936 0.2591 0.1849 0.035 Uiso 1 1 calc R U . . .
H3B H 0.1234 0.2239 0.1342 0.035 Uiso 1 1 calc R U . . .
C4 C 0.11325(6) 0.10138(15) 0.20046(9) 0.0279(4) Uani 1 1 d . U . . .
H4A H 0.0883 0.0722 0.1672 0.033 Uiso 1 1 calc R U . . .
H4B H 0.1379 0.0596 0.1952 0.033 Uiso 1 1 calc R U . . .
C5 C 0.10782(5) 0.09168(13) 0.27600(9) 0.0227(3) Uani 1 1 d . U . . .
H5A H 0.1040 0.0156 0.2870 0.027 Uiso 1 1 calc R U . . .
H5B H 0.0824 0.1309 0.2805 0.027 Uiso 1 1 calc R U . . .
C6 C 0.14596(5) 0.13690(12) 0.32928(8) 0.0167(3) Uani 1 1 d . U . . .
H6 H 0.1709 0.0956 0.3233 0.020 Uiso 1 1 calc R U . . .
C7 C 0.19446(4) 0.41419(11) 0.36360(8) 0.0140(3) Uani 1 1 d . U . . .
H7A H 0.1995 0.4381 0.3177 0.017 Uiso 1 1 calc R U . . .
H7B H 0.2190 0.4354 0.4010 0.017 Uiso 1 1 calc R U . . .
C8 C 0.13958(4) 0.44756(11) 0.43556(7) 0.0135(3) Uani 1 1 d . U . . .
C9 C 0.10717(4) 0.51510(12) 0.44874(8) 0.0151(3) Uani 1 1 d . U . . .
C10 C 0.09179(5) 0.59683(12) 0.40021(8) 0.0168(3) Uani 1 1 d . U . . .
H10 H 0.0700 0.6408 0.4091 0.020 Uiso 1 1 calc R U . . .
C11 C 0.10663(5) 0.61714(11) 0.33971(8) 0.0155(3) Uani 1 1 d . U . . .
C12 C 0.13928(4) 0.55246(11) 0.32931(8) 0.0147(3) Uani 1 1 d . U . . .
H12 H 0.1503 0.5643 0.2889 0.018 Uiso 1 1 calc R U . . .
C13 C 0.15632(4) 0.47084(11) 0.37626(7) 0.0130(3) Uani 1 1 d . U . . .
C14 C 0.09067(5) 0.50084(13) 0.51605(8) 0.0183(3) Uani 1 1 d . U . . .
C15 C 0.07079(5) 0.38882(14) 0.51753(9) 0.0252(3) Uani 1 1 d . U . . .
H15A H 0.0605 0.3812 0.5608 0.038 Uiso 1 1 calc R U . . .
H15B H 0.0918 0.3338 0.5164 0.038 Uiso 1 1 calc R U . . .
H15C H 0.0475 0.3807 0.4763 0.038 Uiso 1 1 calc R U . . .
C16 C 0.12715(5) 0.51432(14) 0.58176(8) 0.0226(3) Uani 1 1 d . U . . .
H16A H 0.1167 0.5051 0.6247 0.034 Uiso 1 1 calc R U . . .
H16B H 0.1392 0.5858 0.5815 0.034 Uiso 1 1 calc R U . . .
H16C H 0.1486 0.4606 0.5806 0.034 Uiso 1 1 calc R U . . .
C17 C 0.05724(6) 0.58472(15) 0.52152(9) 0.0277(4) Uani 1 1 d . U . . .
H17A H 0.0476 0.5729 0.5650 0.042 Uiso 1 1 calc R U . . .
H17B H 0.0336 0.5782 0.4807 0.042 Uiso 1 1 calc R U . . .
H17C H 0.0693 0.6564 0.5223 0.042 Uiso 1 1 calc R U . . .
C18 C 0.08799(5) 0.70334(12) 0.28509(8) 0.0202(3) Uani 1 1 d . U . . .
C19 C 0.12323(6) 0.77008(15) 0.26556(12) 0.0370(5) Uani 1 1 d . U . . .
H19A H 0.1421 0.7228 0.2475 0.055 Uiso 1 1 calc R U . . .
H19B H 0.1389 0.8074 0.3077 0.055 Uiso 1 1 calc R U . . .
H19C H 0.1111 0.8224 0.2292 0.055 Uiso 1 1 calc R U . . .
C20 C 0.06185(7) 0.64807(16) 0.21881(9) 0.0342(4) Uani 1 1 d . U . . .
H20A H 0.0795 0.5978 0.2002 0.051 Uiso 1 1 calc R U . . .
H20B H 0.0508 0.7019 0.1828 0.051 Uiso 1 1 calc R U . . .
H20C H 0.0387 0.6093 0.2313 0.051 Uiso 1 1 calc R U . . .
C21 C 0.05930(6) 0.78098(13) 0.31270(9) 0.0246(3) Uani 1 1 d . U . . .
H21A H 0.0753 0.8174 0.3549 0.037 Uiso 1 1 calc R U . . .
H21B H 0.0362 0.7412 0.3247 0.037 Uiso 1 1 calc R U . . .
H21C H 0.0481 0.8338 0.2761 0.037 Uiso 1 1 calc R U . . .
C22 C 0.14791(5) 0.01109(12) 0.42672(9) 0.0221(3) Uani 1 1 d . U . . .
H22A H 0.1742 -0.0171 0.4186 0.033 Uiso 1 1 calc R U . . .
H22B H 0.1245 -0.0299 0.3988 0.033 Uiso 1 1 calc R U . . .
H22C H 0.1480 0.0051 0.4770 0.033 Uiso 1 1 calc R U . . .
C23 C 0.10315(5) 0.16444(14) 0.41842(9) 0.0214(3) Uani 1 1 d . U . . .
H23A H 0.0993 0.2398 0.4049 0.032 Uiso 1 1 calc R U . . .
H23B H 0.1035 0.1567 0.4687 0.032 Uiso 1 1 calc R U . . .
H23C H 0.0801 0.1224 0.3904 0.032 Uiso 1 1 calc R U . . .
C24 C 0.25866(5) 0.04847(11) 0.45336(8) 0.0161(3) Uani 1 1 d . U . . .
H24A H 0.2389 0.0028 0.4716 0.019 Uiso 1 1 calc R U . . .
H24B H 0.2874 0.0254 0.4761 0.019 Uiso 1 1 calc R U . . .
C25 C 0.25146(4) 0.03309(11) 0.37414(8) 0.0154(3) Uani 1 1 d . U . . .
C26 C 0.26373(5) 0.11193(12) 0.33207(8) 0.0171(3) Uani 1 1 d . U . . .
H26 H 0.2781 0.1736 0.3535 0.021 Uiso 1 1 calc R U . . .
C27 C 0.25502(5) 0.10038(13) 0.25894(8) 0.0194(3) Uani 1 1 d . U . . .
H27 H 0.2633 0.1544 0.2307 0.023 Uiso 1 1 calc R U . . .
C28 C 0.23422(5) 0.00956(13) 0.22690(8) 0.0202(3) Uani 1 1 d . U . . .
H28 H 0.2273 0.0033 0.1769 0.024 Uiso 1 1 calc R U . . .
C29 C 0.22372(5) -0.07152(13) 0.26858(9) 0.0204(3) Uani 1 1 d . U . . .
H29 H 0.2106 -0.1346 0.2471 0.024 Uiso 1 1 calc R U . . .
C30 C 0.23243(5) -0.06026(12) 0.34177(8) 0.0185(3) Uani 1 1 d . U . . .
H30 H 0.2255 -0.1161 0.3700 0.022 Uiso 1 1 calc R U . . .
C57 C -0.0450(2) 0.0106(6) 0.4783(4) 0.055(4) Uani 0.275(5) 1 d G U P A -2
H57 H -0.0718 -0.0166 0.4563 0.066 Uiso 0.275(5) 1 calc R U P A -2
C56 C -0.0412(2) 0.1114(5) 0.5090(4) 0.047(2) Uani 0.275(5) 1 d G U P A -2
H56 H -0.0655 0.1531 0.5080 0.057 Uiso 0.275(5) 1 calc R U P A -2
C55 C -0.0020(2) 0.1510(5) 0.5412(4) 0.046(3) Uani 0.275(5) 1 d G U P A -2
H55 H 0.0005 0.2199 0.5622 0.056 Uiso 0.275(5) 1 calc R U P A -2
C54 C 0.03342(19) 0.0899(6) 0.5427(4) 0.051(2) Uani 0.275(5) 1 d G U P A -2
H54 H 0.0602 0.1170 0.5647 0.061 Uiso 0.275(5) 1 calc R U P A -2
C53 C 0.0297(2) -0.0109(5) 0.5120(4) 0.049(3) Uani 0.275(5) 1 d G U P A -2
C52 C -0.0095(3) -0.0506(5) 0.4798(4) 0.044(2) Uani 0.275(5) 1 d G U P A -2
C31 C 0.22396(14) 0.7716(3) 0.5247(2) 0.0211(8) Uani 0.5 1 d . U P B -1
C32 C 0.26531(17) 0.8075(4) 0.5494(3) 0.0254(9) Uani 0.5 1 d . U P B -1
H32 H 0.2721 0.8530 0.5895 0.030 Uiso 0.5 1 calc R U P B -1
C33 C 0.29603(17) 0.7766(4) 0.5155(3) 0.0344(11) Uani 0.5 1 d . U P B -1
H33 H 0.3239 0.8005 0.5327 0.041 Uiso 0.5 1 calc R U P B -1
C34 C 0.28642(17) 0.7108(4) 0.4562(3) 0.0339(11) Uani 0.5 1 d . U P B -1
H34 H 0.3076 0.6898 0.4330 0.041 Uiso 0.5 1 calc R U P B -1
C35 C 0.24595(18) 0.6766(4) 0.4317(3) 0.0295(10) Uani 0.5 1 d . U P B -1
H35 H 0.2393 0.6324 0.3910 0.035 Uiso 0.5 1 calc R U P B -1
C36 C 0.21473(18) 0.7052(3) 0.4652(2) 0.0202(9) Uani 0.5 1 d . U P B -1
H36 H 0.1871 0.6800 0.4478 0.024 Uiso 0.5 1 calc R U P B -1
C37 C 0.19039(14) 0.8015(3) 0.5627(2) 0.0342(8) Uani 0.5 1 d . U P B -1
H37A H 0.1945 0.7614 0.6070 0.051 Uiso 0.5 1 calc R U P B -1
H37B H 0.1629 0.7844 0.5327 0.051 Uiso 0.5 1 calc R U P B -1
H37C H 0.1919 0.8782 0.5729 0.051 Uiso 0.5 1 calc R U P B -1
C51 C -0.0525(2) -0.1156(4) 0.4272(2) 0.057(3) Uani 0.225(5) 1 d G U P A -1
H51A H -0.0498 -0.1145 0.3780 0.086 Uiso 0.225(5) 1 calc R U P A -1
H51B H -0.0806 -0.0920 0.4294 0.086 Uiso 0.225(5) 1 calc R U P A -1
H51C H -0.0479 -0.1884 0.4459 0.086 Uiso 0.225(5) 1 calc R U P A -1
C45 C -0.02054(18) -0.0417(4) 0.47085(19) 0.044(3) Uani 0.225(5) 1 d G U P A -1
C46 C 0.02211(19) -0.0667(3) 0.4855(2) 0.042(2) Uani 0.225(5) 1 d G U P A -1
H46 H 0.0309 -0.1320 0.4687 0.050 Uiso 0.225(5) 1 calc R U P A -1
C47 C 0.05192(17) 0.0027(4) 0.52452(19) 0.046(3) Uani 0.225(5) 1 d G U P A -1
H47 H 0.0807 -0.0155 0.5339 0.056 Uiso 0.225(5) 1 calc R U P A -1
C48 C 0.03948(16) 0.0989(4) 0.54975(14) 0.057(3) Uani 0.225(5) 1 d G U P A -1
H48 H 0.0597 0.1463 0.5762 0.069 Uiso 0.225(5) 1 calc R U P A -1
C49 C -0.00294(16) 0.1247(4) 0.53570(13) 0.053(3) Uani 0.225(5) 1 d G U P A -1
H49 H -0.0117 0.1899 0.5527 0.064 Uiso 0.225(5) 1 calc R U P A -1
C50 C -0.03256(16) 0.0550(4) 0.49668(16) 0.042(2) Uani 0.225(5) 1 d G U P A -1
H50 H -0.0613 0.0733 0.4875 0.050 Uiso 0.225(5) 1 calc R U P A -1
C44 C 0.00100(11) 0.36810(15) 0.30079(15) 0.0557(13) Uani 0.5 1 d G U P A -1
H44A H 0.0294 0.3973 0.3122 0.084 Uiso 0.5 1 calc R U P A -1
H44B H -0.0098 0.3655 0.3437 0.084 Uiso 0.5 1 calc R U P A -1
H44C H -0.0170 0.4138 0.2656 0.084 Uiso 0.5 1 calc R U P A -1
C38 C 0.00171(8) 0.25707(14) 0.27127(12) 0.0273(10) Uani 0.5 1 d G U P A -1
C39 C 0.00347(10) 0.24085(17) 0.20061(12) 0.0281(9) Uani 0.5 1 d G U P A -1
H39 H 0.0049 0.3008 0.1713 0.034 Uiso 0.5 1 calc R U P A -1
C40 C 0.00317(12) 0.1381(2) 0.17266(14) 0.0289(10) Uani 0.5 1 d G U P A -1
H40 H 0.0043 0.1287 0.1246 0.035 Uiso 0.5 1 calc R U P A -1
C41 C 0.00119(14) 0.04921(16) 0.21511(16) 0.0300(14) Uani 0.5 1 d G U P A -1
H41 H 0.0009 -0.0208 0.1962 0.036 Uiso 0.5 1 calc R U P A -1
C42 C -0.00042(12) 0.06405(15) 0.28563(15) 0.0300(14) Uani 0.5 1 d G U P A -1
H42 H -0.0017 0.0040 0.3149 0.036 Uiso 0.5 1 calc R U P A -1
C43 C -0.00012(9) 0.16701(16) 0.31329(12) 0.0271(9) Uani 0.5 1 d G U P A -1
H43 H -0.0012 0.1762 0.3614 0.032 Uiso 0.5 1 calc R U P A -1
C58 C -0.0115(2) -0.1539(3) 0.4508(2) 0.047(6) Uani 0.138(2) 1 d G U P A -2
H58A H -0.0183 -0.2053 0.4845 0.071 Uiso 0.138(2) 1 calc R U P A -2
H58B H 0.0155 -0.1722 0.4408 0.071 Uiso 0.138(2) 1 calc R U P A -2
H58C H -0.0332 -0.1561 0.4068 0.071 Uiso 0.138(2) 1 calc R U P A -2
C59 C 0.0619(2) -0.0815(4) 0.5115(2) 0.058(5) Uani 0.138(2) 1 d G U P A -2
H59A H 0.0676 -0.0834 0.4642 0.087 Uiso 0.138(2) 1 calc R U P A -2
H59B H 0.0540 -0.1530 0.5242 0.087 Uiso 0.138(2) 1 calc R U P A -2
H59C H 0.0870 -0.0582 0.5458 0.087 Uiso 0.138(2) 1 calc R U P A -2
H1 H 0.2127 0.2695 0.3507 0.019(5) Uiso 1 1 d G . . . .

loop_
_atom_site_aniso_label
_atom_site_aniso_U_11
_atom_site_aniso_U_22
_atom_site_aniso_U_33
_atom_site_aniso_U_23
_atom_site_aniso_U_13
_atom_site_aniso_U_12
In1 0.01026(5) 0.01357(5) 0.01030(5) 0.00177(3) 0.00009(3) -0.00047(3)
Cl1 0.02404(18) 0.01946(17) 0.01413(16) 0.00494(12) 0.00277(13) -0.00356(13)
O1 0.0148(5) 0.0170(5) 0.0139(5) 0.0039(4) 0.0035(4) 0.0021(4)
O2 0.0131(5) 0.0129(5) 0.0152(5) -0.0012(4) 0.0005(4) 0.0006(4)
N1 0.0118(5) 0.0154(5) 0.0131(6) 0.0004(4) 0.0016(4) 0.0021(4)
N2 0.0136(6) 0.0184(6) 0.0161(6) 0.0000(5) 0.0008(5) -0.0016(5)
C1 0.0147(6) 0.0181(7) 0.0123(6) -0.0002(5) -0.0015(5) 0.0020(5)
C2 0.0281(8) 0.0259(8) 0.0121(7) 0.0010(6) 0.0015(6) 0.0019(6)
C3 0.0346(10) 0.0343(9) 0.0140(7) -0.0016(6) -0.0045(7) 0.0025(7)
C4 0.0279(9) 0.0323(9) 0.0194(8) -0.0074(7) -0.0032(6) 0.0012(7)
C5 0.0184(7) 0.0245(8) 0.0213(8) -0.0049(6) -0.0033(6) -0.0011(6)
C6 0.0152(7) 0.0177(7) 0.0154(7) -0.0018(5) 0.0000(5) 0.0006(5)
C7 0.0128(6) 0.0160(6) 0.0138(7) 0.0027(5) 0.0045(5) 0.0011(5)
C8 0.0122(6) 0.0148(6) 0.0124(6) 0.0001(5) 0.0007(5) -0.0011(5)
C9 0.0128(6) 0.0181(7) 0.0145(7) -0.0003(5) 0.0031(5) -0.0005(5)
C10 0.0149(7) 0.0172(7) 0.0179(7) -0.0005(5) 0.0032(5) 0.0025(5)
C11 0.0166(7) 0.0135(6) 0.0152(7) 0.0008(5) 0.0013(5) 0.0004(5)
C12 0.0156(6) 0.0147(6) 0.0136(6) 0.0012(5) 0.0032(5) -0.0003(5)
C13 0.0112(6) 0.0141(6) 0.0131(6) 0.0003(5) 0.0019(5) -0.0005(5)
C14 0.0164(7) 0.0240(7) 0.0159(7) -0.0001(6) 0.0068(5) 0.0014(6)
C15 0.0230(8) 0.0332(9) 0.0222(8) -0.0014(7) 0.0112(6) -0.0055(7)
C16 0.0223(8) 0.0304(8) 0.0157(7) -0.0020(6) 0.0057(6) -0.0009(6)
C17 0.0254(8) 0.0372(9) 0.0244(9) 0.0016(7) 0.0135(7) 0.0088(7)
C18 0.0243(8) 0.0175(7) 0.0188(7) 0.0049(5) 0.0047(6) 0.0077(6)
C19 0.0384(10) 0.0269(9) 0.0515(12) 0.0206(8) 0.0222(9) 0.0108(8)
C20 0.0462(11) 0.0342(10) 0.0173(8) -0.0003(7) -0.0028(7) 0.0196(8)
C21 0.0290(8) 0.0188(7) 0.0254(8) 0.0028(6) 0.0052(7) 0.0086(6)
C22 0.0221(8) 0.0173(7) 0.0249(8) 0.0011(6) 0.0012(6) -0.0059(6)
C23 0.0128(7) 0.0278(8) 0.0232(8) -0.0024(6) 0.0031(6) -0.0042(6)
C24 0.0171(7) 0.0131(6) 0.0158(7) 0.0002(5) -0.0008(5) 0.0009(5)
C25 0.0111(6) 0.0161(7) 0.0176(7) -0.0018(5) 0.0007(5) 0.0023(5)
C26 0.0155(7) 0.0170(7) 0.0187(7) -0.0039(5) 0.0038(5) -0.0006(5)
C27 0.0189(7) 0.0215(7) 0.0193(7) -0.0023(6) 0.0075(6) -0.0003(6)
C28 0.0176(7) 0.0254(8) 0.0179(7) -0.0058(6) 0.0049(6) 0.0023(6)
C29 0.0178(7) 0.0188(7) 0.0240(8) -0.0082(6) 0.0035(6) 0.0002(6)
C30 0.0174(7) 0.0144(6) 0.0229(8) -0.0022(5) 0.0032(6) 0.0012(5)
C57 0.082(7) 0.041(5) 0.049(8) 0.007(4) 0.027(5) 0.009(4)
C56 0.068(5) 0.033(4) 0.044(5) 0.012(3) 0.021(4) 0.007(3)
C55 0.061(5) 0.048(5) 0.034(6) 0.002(4) 0.017(4) 0.002(3)
C54 0.076(6) 0.043(5) 0.043(5) 0.013(4) 0.033(4) -0.006(4)
C53 0.071(6) 0.043(5) 0.038(5) 0.019(4) 0.018(4) 0.010(4)
C52 0.071(5) 0.032(4) 0.040(5) 0.008(3) 0.034(4) 0.006(3)
C31 0.031(2) 0.0132(16) 0.0181(19) 0.0027(13) 0.0031(15) 0.0000(15)
C32 0.026(3) 0.021(2) 0.026(3) 0.0055(18) 0.0001(18) -0.008(2)
C33 0.029(2) 0.025(2) 0.048(3) 0.014(2) 0.007(2) -0.0016(18)
C34 0.037(3) 0.027(2) 0.043(3) 0.0146(19) 0.020(2) 0.0061(18)
C35 0.043(3) 0.0204(19) 0.029(2) 0.0057(16) 0.0165(18) 0.0019(17)
C36 0.029(3) 0.0129(17) 0.017(2) -0.0001(13) 0.0012(17) -0.0008(19)
C37 0.043(2) 0.033(2) 0.0289(19) 0.0005(15) 0.0151(17) 0.0030(17)
C51 0.087(6) 0.041(4) 0.049(6) -0.006(3) 0.026(4) -0.029(4)
C45 0.072(6) 0.025(5) 0.040(6) 0.000(4) 0.022(4) -0.009(4)
C46 0.072(5) 0.022(3) 0.034(4) 0.004(3) 0.018(3) -0.001(3)
C47 0.073(6) 0.044(5) 0.027(5) 0.022(3) 0.024(4) -0.010(4)
C48 0.087(6) 0.041(4) 0.049(6) -0.006(3) 0.026(4) -0.029(4)
C49 0.083(7) 0.057(6) 0.025(6) -0.003(5) 0.021(5) -0.019(5)
C50 0.072(5) 0.022(3) 0.034(4) 0.004(3) 0.018(3) -0.001(3)
C44 0.059(3) 0.036(2) 0.074(3) -0.025(2) 0.019(3) 0.001(2)
C38 0.0216(16) 0.0237(15) 0.036(3) -0.0046(12) 0.006(2) 0.0001(15)
C39 0.0197(18) 0.031(2) 0.033(3) 0.0014(16) 0.0042(16) 0.0024(15)
C40 0.0182(18) 0.032(2) 0.033(2) -0.0065(17) -0.0014(16) 0.0030(15)
C41 0.019(4) 0.027(2) 0.042(3) 0.0021(19) 0.001(2) 0.0016(18)
C42 0.013(3) 0.027(2) 0.045(3) 0.012(2) -0.002(2) 0.0066(17)
C43 0.0160(18) 0.034(2) 0.027(2) 0.0005(18) -0.0031(15) 0.0029(16)
C58 0.070(12) 0.032(6) 0.056(12) 0.000(6) 0.048(9) -0.009(6)
C59 0.080(9) 0.055(9) 0.046(10) 0.013(7) 0.027(8) 0.012(7)

loop_
_atom_type_symbol
_atom_type_description
_atom_type_scat_dispersion_real
_atom_type_scat_dispersion_imag
_atom_type_scat_source
C C 0.0033 0.0016 'International Tables Vol C Tables 4.2.6.8 and 6.1.1.4'
H H 0.0000 0.0000 'International Tables Vol C Tables 4.2.6.8 and 6.1.1.4'
Cl Cl 0.1484 0.1585 'International Tables Vol C Tables 4.2.6.8 and 6.1.1.4'
In In -0.7276 1.3100 'International Tables Vol C Tables 4.2.6.8 and 6.1.1.4'
N N 0.0061 0.0033 'International Tables Vol C Tables 4.2.6.8 and 6.1.1.4'
O O 0.0106 0.0060 'International Tables Vol C Tables 4.2.6.8 and 6.1.1.4'

loop_
_geom_angle_atom_site_label_1
_geom_angle_atom_site_label_2
_geom_angle_atom_site_label_3
_geom_angle
_geom_angle_site_symmetry_1
_geom_angle_site_symmetry_3
O1 In1 O2 159.35(4) . .
O1 In1 O2 88.76(5) . 7_556
O2 In1 O2 72.86(6) . 7_556
O1 In1 N1 84.51(4) . .
O2 In1 N1 88.74(4) . .
O2 In1 N1 98.07(5) 7_556 .
O1 In1 N2 94.90(6) . .
O2 In1 N2 102.31(5) . .
O2 In1 N2 172.38(4) 7_556 .
N1 In1 N2 75.68(5) . .
O1 In1 Cl1 95.52(4) . .
O2 In1 Cl1 96.20(3) . .
O2 In1 Cl1 97.66(4) 7_556 .
N1 In1 Cl1 164.27(3) . .
N2 In1 Cl1 88.65(4) . .
C8 O1 In1 133.23(9) . .
C24 O2 In1 128.34(9) . .
C24 O2 In1 123.36(9) . 7_556
In1 O2 In1 107.14(6) . 7_556
C1 N1 C7 113.45(11) . .
C1 N1 In1 113.21(9) . .
C7 N1 In1 108.01(8) . .
C1 N1 H1 107.8 . .
C7 N1 H1 107.8 . .
In1 N1 H1 106.2 . .
C23 N2 C22 107.39(12) . .
C23 N2 C6 113.01(12) . .
C22 N2 C6 110.22(12) . .
C23 N2 In1 104.49(9) . .
C22 N2 In1 113.55(9) . .
C6 N2 In1 108.14(9) . .
N1 C1 C2 111.75(13) . .
N1 C1 C6 109.21(11) . .
C2 C1 C6 111.36(12) . .
N1 C1 H1A 108.1 . .
C2 C1 H1A 108.1 . .
C6 C1 H1A 108.1 . .
C1 C2 C3 111.81(14) . .
C1 C2 H2A 109.3 . .
C3 C2 H2A 109.3 . .
C1 C2 H2B 109.3 . .
C3 C2 H2B 109.3 . .
H2A C2 H2B 107.9 . .
C4 C3 C2 110.68(14) . .
C4 C3 H3A 109.5 . .
C2 C3 H3A 109.5 . .
C4 C3 H3B 109.5 . .
C2 C3 H3B 109.5 . .
H3A C3 H3B 108.1 . .
C5 C4 C3 109.92(14) . .
C5 C4 H4A 109.7 . .
C3 C4 H4A 109.7 . .
C5 C4 H4B 109.7 . .
C3 C4 H4B 109.7 . .
H4A C4 H4B 108.2 . .
C4 C5 C6 111.18(14) . .
C4 C5 H5A 109.4 . .
C6 C5 H5A 109.4 . .
C4 C5 H5B 109.4 . .
C6 C5 H5B 109.4 . .
H5A C5 H5B 108.0 . .
N2 C6 C1 110.67(12) . .
N2 C6 C5 113.93(13) . .
C1 C6 C5 110.26(12) . .
N2 C6 H6 107.2 . .
C1 C6 H6 107.2 . .
C5 C6 H6 107.2 . .
N1 C7 C13 113.98(11) . .
N1 C7 H7A 108.8 . .
C13 C7 H7A 108.8 . .
N1 C7 H7B 108.8 . .
C13 C7 H7B 108.8 . .
H7A C7 H7B 107.7 . .
O1 C8 C13 121.94(13) . .
O1 C8 C9 120.11(13) . .
C13 C8 C9 117.93(13) . .
C10 C9 C8 118.66(13) . .
C10 C9 C14 120.85(13) . .
C8 C9 C14 120.45(13) . .
C11 C10 C9 123.81(14) . .
C11 C10 H10 118.1 . .
C9 C10 H10 118.1 . .
C10 C11 C12 116.43(13) . .
C10 C11 C18 123.20(13) . .
C12 C11 C18 120.35(13) . .
C11 C12 C13 122.42(14) . .
C11 C12 H12 118.8 . .
C13 C12 H12 118.8 . .
C12 C13 C8 120.59(13) . .
C12 C13 C7 117.45(13) . .
C8 C13 C7 121.86(12) . .
C9 C14 C17 112.07(13) . .
C9 C14 C16 109.34(13) . .
C17 C14 C16 107.39(14) . .
C9 C14 C15 110.70(13) . .
C17 C14 C15 107.76(14) . .
C16 C14 C15 109.49(13) . .
C14 C15 H15A 109.5 . .
C14 C15 H15B 109.5 . .
H15A C15 H15B 109.5 . .
C14 C15 H15C 109.5 . .
H15A C15 H15C 109.5 . .
H15B C15 H15C 109.5 . .
C14 C16 H16A 109.5 . .
C14 C16 H16B 109.5 . .
H16A C16 H16B 109.5 . .
C14 C16 H16C 109.5 . .
H16A C16 H16C 109.5 . .
H16B C16 H16C 109.5 . .
C14 C17 H17A 109.5 . .
C14 C17 H17B 109.5 . .
H17A C17 H17B 109.5 . .
C14 C17 H17C 109.5 . .
H17A C17 H17C 109.5 . .
H17B C17 H17C 109.5 . .
C21 C18 C11 112.53(13) . .
C21 C18 C20 107.88(14) . .
C11 C18 C20 108.62(14) . .
C21 C18 C19 107.38(14) . .
C11 C18 C19 110.25(14) . .
C20 C18 C19 110.14(16) . .
C18 C19 H19A 109.5 . .
C18 C19 H19B 109.5 . .
H19A C19 H19B 109.5 . .
C18 C19 H19C 109.5 . .
H19A C19 H19C 109.5 . .
H19B C19 H19C 109.5 . .
C18 C20 H20A 109.5 . .
C18 C20 H20B 109.5 . .
H20A C20 H20B 109.5 . .
C18 C20 H20C 109.5 . .
H20A C20 H20C 109.5 . .
H20B C20 H20C 109.5 . .
C18 C21 H21A 109.5 . .
C18 C21 H21B 109.5 . .
H21A C21 H21B 109.5 . .
C18 C21 H21C 109.5 . .
H21A C21 H21C 109.5 . .
H21B C21 H21C 109.5 . .
N2 C22 H22A 109.5 . .
N2 C22 H22B 109.5 . .
H22A C22 H22B 109.5 . .
N2 C22 H22C 109.5 . .
H22A C22 H22C 109.5 . .
H22B C22 H22C 109.5 . .
N2 C23 H23A 109.5 . .
N2 C23 H23B 109.5 . .
H23A C23 H23B 109.5 . .
N2 C23 H23C 109.5 . .
H23A C23 H23C 109.5 . .
H23B C23 H23C 109.5 . .
O2 C24 C25 112.23(12) . .
O2 C24 H24A 109.2 . .
C25 C24 H24A 109.2 . .
O2 C24 H24B 109.2 . .
C25 C24 H24B 109.2 . .
H24A C24 H24B 107.9 . .
C26 C25 C30 118.96(14) . .
C26 C25 C24 120.33(13) . .
C30 C25 C24 120.71(13) . .
C27 C26 C25 120.26(14) . .
C27 C26 H26 119.9 . .
C25 C26 H26 119.9 . .
C26 C27 C28 120.32(15) . .
C26 C27 H27 119.8 . .
C28 C27 H27 119.8 . .
C29 C28 C27 119.75(15) . .
C29 C28 H28 120.1 . .
C27 C28 H28 120.1 . .
C28 C29 C30 120.03(14) . .
C28 C29 H29 120.0 . .
C30 C29 H29 120.0 . .
C29 C30 C25 120.54(14) . .
C29 C30 H30 119.7 . .
C25 C30 H30 119.7 . .
C56 C57 C52 120.0 . .
C56 C57 H57 120.0 . .
C52 C57 H57 120.0 . .
C57 C56 C55 120.0 . .
C57 C56 H56 120.0 . .
C55 C56 H56 120.0 . .
C54 C55 C56 120.0 . .
C54 C55 H55 120.0 . .
C56 C55 H55 120.0 . .
C55 C54 C53 120.0 . .
C55 C54 H54 120.0 . .
C53 C54 H54 120.0 . .
C59 C53 C54 126.3(6) . .
C59 C53 C52 113.7(6) . .
C54 C53 C52 120.0 . .
C53 C52 C57 120.0 . .
C53 C52 C58 117.5(6) . .
C57 C52 C58 122.5(6) . .
C36 C31 C32 118.7(4) . .
C36 C31 C37 120.5(4) . .
C32 C31 C37 120.8(4) . .
C33 C32 C31 120.1(5) . .
C33 C32 H32 119.9 . .
C31 C32 H32 119.9 . .
C32 C33 C34 120.5(5) . .
C32 C33 H33 119.7 . .
C34 C33 H33 119.7 . .
C35 C34 C33 119.3(5) . .
C35 C34 H34 120.4 . .
C33 C34 H34 120.4 . .
C34 C35 C36 121.4(5) . .
C34 C35 H35 119.3 . .
C36 C35 H35 119.3 . .
C35 C36 C31 119.9(5) . .
C35 C36 H36 120.0 . .
C31 C36 H36 120.0 . .
C31 C37 H37A 109.5 . .
C31 C37 H37B 109.5 . .
H37A C37 H37B 109.5 . .
C31 C37 H37C 109.5 . .
H37A C37 H37C 109.5 . .
H37B C37 H37C 109.5 . .
C45 C51 H51A 109.5 . .
C45 C51 H51B 109.5 . .
H51A C51 H51B 109.5 . .
C45 C51 H51C 109.5 . .
H51A C51 H51C 109.5 . .
H51B C51 H51C 109.5 . .
C46 C45 C50 118.1 . .
C46 C45 C51 120.9 . .
C50 C45 C51 120.9 . .
C47 C46 C45 121.1 . .
C47 C46 H46 119.4 . .
C45 C46 H46 119.4 . .
C46 C47 C48 120.1 . .
C46 C47 H47 119.9 . .
C48 C47 H47 119.9 . .
C49 C48 C47 119.4 . .
C49 C48 H48 120.3 . .
C47 C48 H48 120.3 . .
C50 C49 C48 120.2 . .
C50 C49 H49 119.9 . .
C48 C49 H49 119.9 . .
C49 C50 C45 121.1 . .
C49 C50 H50 119.5 . .
C45 C50 H50 119.5 . .
C38 C44 H44A 109.5 . .
C38 C44 H44B 109.5 . .
H44A C44 H44B 109.5 . .
C38 C44 H44C 109.5 . .
H44A C44 H44C 109.5 . .
H44B C44 H44C 109.5 . .
C43 C38 C39 118.1 . .
C43 C38 C44 121.0 . .
C39 C38 C44 120.9 . .
C40 C39 C38 121.1 . .
C40 C39 H39 119.5 . .
C38 C39 H39 119.5 . .
C39 C40 C41 120.2 . .
C39 C40 H40 119.9 . .
C41 C40 H40 119.9 . .
C42 C41 C40 119.4 . .
C42 C41 H41 120.3 . .
C40 C41 H41 120.3 . .
C41 C42 C43 120.2 . .
C41 C42 H42 119.9 . .
C43 C42 H42 119.9 . .
C42 C43 C38 121.1 . .
C42 C43 H43 119.5 . .
C38 C43 H43 119.5 . .
C52 C58 H58A 109.5 . .
C52 C58 H58B 109.5 . .
H58A C58 H58B 109.5 . .
C52 C58 H58C 109.5 . .
H58A C58 H58C 109.5 . .
H58B C58 H58C 109.5 . .
C53 C59 H59A 109.5 . .
C53 C59 H59B 109.5 . .
H59A C59 H59B 109.5 . .
C53 C59 H59C 109.5 . .
H59A C59 H59C 109.5 . .
H59B C59 H59C 109.5 . .

loop_
_geom_bond_atom_site_label_1
_geom_bond_atom_site_label_2
_geom_bond_distance
_geom_bond_site_symmetry_2
In1 O1 2.1109(13) .
In1 O2 2.1745(13) .
In1 O2 2.1889(12) 7_556
In1 N1 2.2674(16) .
In1 N2 2.3998(14) .
In1 Cl1 2.4374(10) .
O1 C8 1.3370(17) .
O2 C24 1.4338(18) .
O2 In1 2.1890(12) 7_556
N1 C1 1.4941(19) .
N1 C7 1.498(2) .
N1 H1 0.8624 .
N2 C23 1.491(2) .
N2 C22 1.491(2) .
N2 C6 1.500(2) .
C1 C2 1.530(2) .
C1 C6 1.536(2) .
C1 H1A 1.0000 .
C2 C3 1.539(2) .
C2 H2A 0.9900 .
C2 H2B 0.9900 .
C3 C4 1.527(3) .
C3 H3A 0.9900 .
C3 H3B 0.9900 .
C4 C5 1.524(3) .
C4 H4A 0.9900 .
C4 H4B 0.9900 .
C5 C6 1.540(2) .
C5 H5A 0.9900 .
C5 H5B 0.9900 .
C6 H6 1.0000 .
C7 C13 1.510(2) .
C7 H7A 0.9900 .
C7 H7B 0.9900 .
C8 C13 1.417(2) .
C8 C9 1.429(2) .
C9 C10 1.406(2) .
C9 C14 1.537(2) .
C10 C11 1.396(2) .
C10 H10 0.9500 .
C11 C12 1.396(2) .
C11 C18 1.540(2) .
C12 C13 1.399(2) .
C12 H12 0.9500 .
C14 C17 1.542(2) .
C14 C16 1.549(2) .
C14 C15 1.551(2) .
C15 H15A 0.9800 .
C15 H15B 0.9800 .
C15 H15C 0.9800 .
C16 H16A 0.9800 .
C16 H16B 0.9800 .
C16 H16C 0.9800 .
C17 H17A 0.9800 .
C17 H17B 0.9800 .
C17 H17C 0.9800 .
C18 C21 1.535(2) .
C18 C20 1.540(2) .
C18 C19 1.545(3) .
C19 H19A 0.9800 .
C19 H19B 0.9800 .
C19 H19C 0.9800 .
C20 H20A 0.9800 .
C20 H20B 0.9800 .
C20 H20C 0.9800 .
C21 H21A 0.9800 .
C21 H21B 0.9800 .
C21 H21C 0.9800 .
C22 H22A 0.9800 .
C22 H22B 0.9800 .
C22 H22C 0.9800 .
C23 H23A 0.9800 .
C23 H23B 0.9800 .
C23 H23C 0.9800 .
C24 C25 1.515(2) .
C24 H24A 0.9900 .
C24 H24B 0.9900 .
C25 C26 1.399(2) .
C25 C30 1.405(2) .
C26 C27 1.392(2) .
C26 H26 0.9500 .
C27 C28 1.398(2) .
C27 H27 0.9500 .
C28 C29 1.391(2) .
C28 H28 0.9500 .
C29 C30 1.392(2) .
C29 H29 0.9500 .
C30 H30 0.9500 .
C57 C56 1.3900 .
C57 C52 1.3900 .
C57 H57 0.9500 .
C56 C55 1.3900 .
C56 H56 0.9500 .
C55 C54 1.3900 .
C55 H55 0.9500 .
C54 C53 1.3900 .
C54 H54 0.9500 .
C53 C59 1.383(8) .
C53 C52 1.3900 .
C52 C58 1.407(8) .
C31 C36 1.401(5) .
C31 C32 1.408(6) .
C31 C37 1.509(6) .
C32 C33 1.383(7) .
C32 H32 0.9500 .
C33 C34 1.392(8) .
C33 H33 0.9500 .
C34 C35 1.376(8) .
C34 H34 0.9500 .
C35 C36 1.382(6) .
C35 H35 0.9500 .
C36 H36 0.9500 .
C37 H37A 0.9800 .
C37 H37B 0.9800 .
C37 H37C 0.9800 .
C51 C45 1.5076 .
C51 H51A 0.9800 .
C51 H51B 0.9800 .
C51 H51C 0.9800 .
C45 C46 1.4014 .
C45 C50 1.4024 .
C46 C47 1.3970 .
C46 H46 0.9500 .
C47 C48 1.3971 .
C47 H47 0.9500 .
C48 C49 1.3970 .
C48 H48 0.9500 .
C49 C50 1.3964 .
C49 H49 0.9500 .
C50 H50 0.9500 .
C44 C38 1.5068 .
C44 H44A 0.9800 .
C44 H44B 0.9800 .
C44 H44C 0.9800 .
C38 C43 1.4021 .
C38 C39 1.4025 .
C39 C40 1.3959 .
C39 H39 0.9500 .
C40 C41 1.3966 .
C40 H40 0.9500 .
C41 C42 1.3961 .
C41 H41 0.9500 .
C42 C43 1.3965 .
C42 H42 0.9500 .
C43 H43 0.9500 .
C58 H58A 0.9800 .
C58 H58B 0.9800 .
C58 H58C 0.9800 .
C59 H59A 0.9800 .
C59 H59B 0.9800 .
C59 H59C 0.9800 .

loop_
_geom_torsion_atom_site_label_1
_geom_torsion_atom_site_label_2
_geom_torsion_atom_site_label_3
_geom_torsion_atom_site_label_4
_geom_torsion
_geom_torsion_site_symmetry_1
C7 N1 C1 C2 71.84(15) .
In1 N1 C1 C2 -164.61(10) .
C7 N1 C1 C6 -164.50(11) .
In1 N1 C1 C6 -40.95(13) .
N1 C1 C2 C3 176.52(13) .
C6 C1 C2 C3 54.09(17) .
C1 C2 C3 C4 -55.56(19) .
C2 C3 C4 C5 57.5(2) .
C3 C4 C5 C6 -59.08(18) .
C23 N2 C6 C1 74.90(15) .
C22 N2 C6 C1 -164.93(12) .
In1 N2 C6 C1 -40.27(13) .
C23 N2 C6 C5 -50.02(17) .
C22 N2 C6 C5 70.15(16) .
In1 N2 C6 C5 -165.19(10) .
N1 C1 C6 N2 54.72(15) .
C2 C1 C6 N2 178.60(12) .
N1 C1 C6 C5 -178.32(12) .
C2 C1 C6 C5 -54.43(17) .
C4 C5 C6 N2 -177.46(13) .
C4 C5 C6 C1 57.41(17) .
C1 N1 C7 C13 54.27(16) .
In1 N1 C7 C13 -72.07(12) .
In1 O1 C8 C13 -8.5(2) .
In1 O1 C8 C9 172.59(10) .
O1 C8 C9 C10 -177.29(13) .
C13 C8 C9 C10 3.8(2) .
O1 C8 C9 C14 4.8(2) .
C13 C8 C9 C14 -174.07(13) .
C8 C9 C10 C11 -0.7(2) .
C14 C9 C10 C11 177.14(14) .
C9 C10 C11 C12 -1.4(2) .
C9 C10 C11 C18 176.86(14) .
C10 C11 C12 C13 0.5(2) .
C18 C11 C12 C13 -177.90(14) .
C11 C12 C13 C8 2.7(2) .
C11 C12 C13 C7 -173.61(13) .
O1 C8 C13 C12 176.31(13) .
C9 C8 C13 C12 -4.8(2) .
O1 C8 C13 C7 -7.5(2) .
C9 C8 C13 C7 171.36(13) .
N1 C7 C13 C12 -129.66(13) .
N1 C7 C13 C8 54.07(18) .
C10 C9 C14 C17 -0.3(2) .
C8 C9 C14 C17 177.50(14) .
C10 C9 C14 C16 -119.28(16) .
C8 C9 C14 C16 58.55(18) .
C10 C9 C14 C15 120.01(16) .
C8 C9 C14 C15 -62.16(18) .
C10 C11 C18 C21 13.9(2) .
C12 C11 C18 C21 -167.89(14) .
C10 C11 C18 C20 -105.50(18) .
C12 C11 C18 C20 72.73(19) .
C10 C11 C18 C19 133.73(16) .
C12 C11 C18 C19 -48.0(2) .
In1 O2 C24 C25 83.85(14) .
In1 O2 C24 C25 -110.08(11) 7_556
O2 C24 C25 C26 36.23(19) .
O2 C24 C25 C30 -143.82(14) .
C30 C25 C26 C27 3.6(2) .
C24 C25 C26 C27 -176.43(13) .
C25 C26 C27 C28 -0.5(2) .
C26 C27 C28 C29 -2.6(2) .
C27 C28 C29 C30 2.6(2) .
C28 C29 C30 C25 0.6(2) .
C26 C25 C30 C29 -3.7(2) .
C24 C25 C30 C29 176.35(13) .
C52 C57 C56 C55 0.0 .
C57 C56 C55 C54 0.0 .
C56 C55 C54 C53 0.0 .
C55 C54 C53 C59 -177.8(7) .
C55 C54 C53 C52 0.0 .
C59 C53 C52 C57 178.0(6) .
C54 C53 C52 C57 0.0 .
C59 C53 C52 C58 -0.8(5) .
C54 C53 C52 C58 -178.8(7) .
C56 C57 C52 C53 0.0 .
C56 C57 C52 C58 178.8(7) .
C36 C31 C32 C33 -0.5(6) .
C37 C31 C32 C33 177.9(4) .
C31 C32 C33 C34 0.6(7) .
C32 C33 C34 C35 0.0(8) .
C33 C34 C35 C36 -0.7(8) .
C34 C35 C36 C31 0.9(7) .
C32 C31 C36 C35 -0.2(6) .
C37 C31 C36 C35 -178.6(4) .
C50 C45 C46 C47 -0.3 .
C51 C45 C46 C47 178.5 .
C45 C46 C47 C48 0.1 .
C46 C47 C48 C49 0.1 .
C47 C48 C49 C50 -0.1 .
C48 C49 C50 C45 -0.1 .
C46 C45 C50 C49 0.2 .
C51 C45 C50 C49 -178.5 .
C43 C38 C39 C40 0.4 .
C44 C38 C39 C40 -178.5 .
C38 C39 C40 C41 -0.1 .
C39 C40 C41 C42 -0.1 .
C40 C41 C42 C43 0.1 .
C41 C42 C43 C38 0.1 .
C39 C38 C43 C42 -0.3 .
C44 C38 C43 C42 178.5 .
